data_4072758
loop_
_publ_author_name
'Liao, Chuang-Yi'
'Chan, Kai-Ting'
'Zeng, Jing-Yao'
'Hu, Ching-Han'
'Tu, Cheng-Yi'
'Lee, Hon Man'

_publ_section_title
;
 Nonchelate and Chelate Complexes of Palladium(II) with N-Heterocyclic
 Carbene Ligands of Amido Functionality
;
_journal_issue 7
_journal_name_full Organometallics
_journal_page_first 1692
_journal_paper_doi 10.1021/om0610041
_journal_volume 26
_journal_year 2007
_chemical_formula_moiety '4(C44 H36 N6 O2 Pd), C6 H14 N O2'
_chemical_formula_sum 'C182 H158 N25 O10 Pd4'
_chemical_formula_weight 3280.93
_space_group_IT_number 15
_symmetry_cell_setting monoclinic
_symmetry_Int_Tables_number 15
_symmetry_space_group_name_Hall '-C 2yc'
_symmetry_space_group_name_H-M 'C 1 2/c 1'
_atom_sites_solution_hydrogens geom
_atom_sites_solution_primary direct
_atom_sites_solution_secondary difmap
_audit_creation_method SHELXL-97
_cell_angle_alpha 90.00
_cell_angle_beta 130.4840(10)
_cell_angle_gamma 90.00
_cell_formula_units_Z 2
_cell_length_a 28.8517(14)
_cell_length_b 17.3518(8)
_cell_length_c 19.8506(17)
_cell_measurement_temperature 150(2)
_cell_volume 7558.6(8)
_computing_cell_refinement 'SAINT v6.280a (Bruker, 2004)'
_computing_data_collection 'APEX2 v1.0-22 (Bruker, 2004)'
_computing_data_reduction 'SAINT v6.280a (Bruker, 2004)'
_computing_molecular_graphics 'SHELXTL 5.1'
_computing_publication_material 'SHELXTL 5.1'
_computing_structure_refinement 'SHELXTL 5.1'
_computing_structure_solution 'SHELXTL 5.1 (Sheldrick, 1998)'
_diffrn_ambient_temperature 150(2)
_diffrn_measured_fraction_theta_full 0.998
_diffrn_measured_fraction_theta_max 0.998
_diffrn_measurement_device_type 'Bruker SMART APEX II'
_diffrn_measurement_method \w
_diffrn_radiation_monochromator graphite
_diffrn_radiation_probe x-ray
_diffrn_radiation_type MoK\a
_diffrn_radiation_wavelength 0.71073
_diffrn_reflns_av_R_equivalents 0.0241
_diffrn_reflns_av_sigmaI/netI 0.0184
_diffrn_reflns_limit_h_max 38
_diffrn_reflns_limit_h_min -38
_diffrn_reflns_limit_k_max 23
_diffrn_reflns_limit_k_min -23
_diffrn_reflns_limit_l_max 26
_diffrn_reflns_limit_l_min -26
_diffrn_reflns_number 53854
_diffrn_reflns_theta_full 28.67
_diffrn_reflns_theta_max 28.67
_diffrn_reflns_theta_min 1.86
_diffrn_source 'fine-focus sealed tube'
_diffrn_standards_decay_% 0
_diffrn_standards_interval_count 0
_diffrn_standards_interval_time 0
_diffrn_standards_number 0
_exptl_absorpt_coefficient_mu 0.541
_exptl_absorpt_correction_T_max 0.9683
_exptl_absorpt_correction_T_min 0.9047
_exptl_absorpt_correction_type multi-scan
_exptl_absorpt_process_details 'SADABS 2.10 (Sheldrick, 2003)'
_exptl_crystal_colour colorless
_exptl_crystal_density_diffrn 1.442
_exptl_crystal_density_method 'not measured'
_exptl_crystal_description parallelpipe
_exptl_crystal_F_000 3378
_exptl_crystal_size_max 0.15
_exptl_crystal_size_mid 0.10
_exptl_crystal_size_min 0.06
_refine_diff_density_max 0.950
_refine_diff_density_min -0.754
_refine_diff_density_rms 0.075
_refine_ls_extinction_method none
_refine_ls_goodness_of_fit_ref 1.044
_refine_ls_hydrogen_treatment constr
_refine_ls_matrix_type full
_refine_ls_number_parameters 557
_refine_ls_number_reflns 9732
_refine_ls_number_restraints 414
_refine_ls_restrained_S_all 1.049
_refine_ls_R_factor_all 0.0489
_refine_ls_R_factor_gt 0.0327
_refine_ls_shift/su_max 0.006
_refine_ls_shift/su_mean 0.000
_refine_ls_structure_factor_coef Fsqd
_refine_ls_weighting_details 'calc w=1/[\s^2^(Fo^2^)+(0.0471P)^2^+17.7931P] where P=(Fo^2^+2Fc^2^)/3'
_refine_ls_weighting_scheme calc
_refine_ls_wR_factor_gt 0.0851
_refine_ls_wR_factor_ref 0.0986
_reflns_number_gt 7809
_reflns_number_total 9732
_reflns_threshold_expression I>2\s
_cod_data_source_file om0610041si20061221_100443.cif
_cod_data_source_block cis-6d
_cod_original_cell_volume 7558.5(8)
_cod_original_sg_symbol_H-M 'C 2/c'
_cod_database_code 4072758

loop_
_symmetry_equiv_pos_as_xyz
'x, y, z'
'-x, y, -z+1/2'
'x+1/2, y+1/2, z'
'-x+1/2, y+1/2, -z+1/2'
'-x, -y, -z'
'x, -y, z-1/2'
'-x+1/2, -y+1/2, -z'
'x+1/2, -y+1/2, z-1/2'

loop_
_atom_site_label
_atom_site_type_symbol
_atom_site_fract_x
_atom_site_fract_y
_atom_site_fract_z
_atom_site_U_iso_or_equiv
_atom_site_adp_type
_atom_site_occupancy
_atom_site_symmetry_multiplicity
_atom_site_calc_flag
_atom_site_refinement_flags
_atom_site_disorder_assembly
_atom_site_disorder_group
C1 C 0.26155(9) 0.72150(12) 0.77346(14) 0.0241(4) Uani 1 1 d . . .
C2 C 0.16299(10) 0.70653(14) 0.70708(15) 0.0294(5) Uani 1 1 d . . .
H2A H 0.1262 0.6835 0.6875 0.035 Uiso 1 1 calc R . .
C3 C 0.16964(10) 0.77875(14) 0.69005(16) 0.0309(5) Uani 1 1 d . . .
H3A H 0.1385 0.8164 0.6558 0.037 Uiso 1 1 calc R . .
C4 C 0.23123(10) 0.59176(13) 0.79135(15) 0.0263(4) Uani 1 1 d . . .
H4A H 0.2757 0.5823 0.8346 0.032 Uiso 1 1 calc R . .
H4B H 0.2131 0.5557 0.7412 0.032 Uiso 1 1 calc R . .
C5 C 0.20471(10) 0.57624(13) 0.83460(16) 0.0290(5) Uani 1 1 d . . .
C6 C 0.23115(11) 0.60909(14) 0.91864(16) 0.0305(5) Uani 1 1 d . . .
C7 C 0.28478(12) 0.65391(14) 0.96797(16) 0.0336(5) Uani 1 1 d . . .
H7A H 0.3037 0.6647 0.9438 0.040 Uiso 1 1 calc R . .
C8 C 0.31017(15) 0.68221(17) 1.04995(19) 0.0445(7) Uani 1 1 d . . .
H8A H 0.3468 0.7114 1.0825 0.053 Uiso 1 1 calc R . .
C9 C 0.28194(17) 0.66800(19) 1.0859(2) 0.0523(8) Uani 1 1 d . . .
H9A H 0.2994 0.6880 1.1426 0.063 Uiso 1 1 calc R . .
C10 C 0.23001(16) 0.62595(19) 1.0399(2) 0.0508(8) Uani 1 1 d . . .
H10A H 0.2111 0.6174 1.0645 0.061 Uiso 1 1 calc R . .
C11 C 0.20335(13) 0.59453(17) 0.95615(19) 0.0405(6) Uani 1 1 d . . .
C12 C 0.15055(14) 0.5481(2) 0.9091(2) 0.0522(8) Uani 1 1 d . . .
H12A H 0.1311 0.5395 0.9328 0.063 Uiso 1 1 calc R . .
C13 C 0.12730(13) 0.5158(2) 0.8310(2) 0.0524(8) Uani 1 1 d . . .
H13A H 0.0925 0.4835 0.8014 0.063 Uiso 1 1 calc R . .
C14 C 0.15427(11) 0.52959(16) 0.79256(19) 0.0397(6) Uani 1 1 d . . .
H14A H 0.1374 0.5065 0.7375 0.048 Uiso 1 1 calc R . .
C15 C 0.26054(11) 0.85900(14) 0.73830(17) 0.0321(5) Uani 1 1 d . . .
H15A H 0.2303 0.9013 0.7109 0.039 Uiso 1 1 calc R . .
H15B H 0.2740 0.8527 0.7037 0.039 Uiso 1 1 calc R . .
C16 C 0.31543(11) 0.88212(13) 0.83291(17) 0.0291(5) Uani 1 1 d . . .
C17 C 0.40469(11) 0.84198(14) 0.97627(17) 0.0309(5) Uani 1 1 d . . .
C18 C 0.44035(12) 0.90832(16) 1.0066(2) 0.0411(6) Uani 1 1 d . . .
H18A H 0.4308 0.9477 0.9661 0.049 Uiso 1 1 calc R . .
C19 C 0.48986(14) 0.9167(2) 1.0963(2) 0.0517(8) Uani 1 1 d . . .
H19A H 0.5140 0.9620 1.1164 0.062 Uiso 1 1 calc R . .
C20 C 0.50467(14) 0.8608(2) 1.1566(2) 0.0567(9) Uani 1 1 d . . .
H20A H 0.5387 0.8674 1.2178 0.068 Uiso 1 1 calc R . .
C21 C 0.46963(15) 0.7952(2) 1.1274(2) 0.0527(8) Uani 1 1 d . . .
H21A H 0.4793 0.7562 1.1684 0.063 Uiso 1 1 calc R . .
C22 C 0.41989(12) 0.78591(17) 1.03755(18) 0.0391(6) Uani 1 1 d . . .
H22A H 0.3960 0.7404 1.0179 0.047 Uiso 1 1 calc R . .
C23 C 0.34890(9) 0.60793(13) 0.80638(14) 0.0242(4) Uani 1 1 d . . .
C24 C 0.33895(11) 0.49249(14) 0.74792(18) 0.0344(5) Uani 1 1 d . . .
H24A H 0.3241 0.4526 0.7056 0.041 Uiso 1 1 calc R . .
C25 C 0.38461(11) 0.48654(14) 0.83567(18) 0.0343(5) Uani 1 1 d U . .
H25A H 0.4085 0.4421 0.8674 0.041 Uiso 1 1 calc R . .
C26 C 0.26999(11) 0.59830(16) 0.64054(16) 0.0341(5) Uani 1 1 d U . .
H26C H 0.2573 0.6503 0.6434 0.041 Uiso 0.28 1 calc PR A 2
H26D H 0.2338 0.5642 0.6063 0.041 Uiso 0.28 1 calc PR A 2
H26A H 0.2416 0.6270 0.6442 0.041 Uiso 0.72 1 d P B 1
H26B H 0.2500 0.5566 0.6048 0.041 Uiso 0.72 1 d P C 1
C27 C 0.29274(10) 0.65895(12) 0.61287(15) 0.0283(7) Uani 0.653(3) 1 d PGU D 1
C28 C 0.32111(7) 0.63473(9) 0.57795(11) 0.0295(8) Uani 0.653(3) 1 d PGU D 1
C29 C 0.32611(11) 0.55689(9) 0.56385(17) 0.0341(10) Uani 0.653(3) 1 d PGU D 1
H29A H 0.3092 0.5180 0.5760 0.041 Uiso 0.653(3) 1 calc PR D 1
C30 C 0.35528(13) 0.53649(10) 0.53255(19) 0.0437(11) Uani 0.653(3) 1 d PGU D 1
H30A H 0.3586 0.4837 0.5236 0.052 Uiso 0.653(3) 1 calc PR D 1
C31 C 0.38013(11) 0.59351(14) 0.51371(18) 0.0437(10) Uani 0.653(3) 1 d PGU D 1
H31A H 0.4002 0.5790 0.4922 0.052 Uiso 0.653(3) 1 calc PR D 1
C32 C 0.37560(10) 0.66922(12) 0.52618(16) 0.0392(9) Uani 0.653(3) 1 d PGU D 1
H32A H 0.3920 0.7071 0.5123 0.047 Uiso 0.653(3) 1 calc PR D 1
C33 C 0.34704(7) 0.69237(9) 0.55917(11) 0.0309(10) Uani 0.653(3) 1 d PGU D 1
C34 C 0.34381(12) 0.77016(9) 0.57452(16) 0.0383(9) Uani 0.653(3) 1 d PGU D 1
H34A H 0.3596 0.8083 0.5598 0.046 Uiso 0.653(3) 1 calc PR D 1
C35 C 0.31823(13) 0.79220(10) 0.61047(18) 0.0421(12) Uani 0.653(3) 1 d PGU D 1
H35A H 0.3180 0.8451 0.6226 0.051 Uiso 0.653(3) 1 calc PR D 1
C36 C 0.29191(11) 0.73599(13) 0.62971(16) 0.0379(10) Uani 0.653(3) 1 d PGU D 1
H36A H 0.2739 0.7516 0.6540 0.046 Uiso 0.653(3) 1 calc PR D 1
C27A C 0.30065(19) 0.6022(2) 0.5937(3) 0.0319(14) Uani 0.347(3) 1 d PGU D 2
C28A C 0.31761(14) 0.67808(18) 0.58777(19) 0.0305(14) Uani 0.347(3) 1 d PGU D 2
C29A C 0.3051(2) 0.7447(2) 0.6138(3) 0.0321(17) Uani 0.347(3) 1 d PGU D 2
H29B H 0.2857 0.7402 0.6381 0.039 Uiso 0.347(3) 1 calc PR D 2
C30A C 0.3208(2) 0.81645(19) 0.6045(3) 0.0373(18) Uani 0.347(3) 1 d PGU D 2
H30B H 0.3119 0.8611 0.6220 0.045 Uiso 0.347(3) 1 calc PR D 2
C31A C 0.3499(2) 0.82390(17) 0.5692(3) 0.0366(15) Uani 0.347(3) 1 d PGU D 2
H31B H 0.3606 0.8736 0.5629 0.044 Uiso 0.347(3) 1 calc PR D 2
C32A C 0.3629(2) 0.7604(2) 0.5440(3) 0.0409(16) Uani 0.347(3) 1 d PGU D 2
H32B H 0.3832 0.7663 0.5211 0.049 Uiso 0.347(3) 1 calc PR D 2
C33A C 0.34693(14) 0.68638(18) 0.5512(2) 0.041(2) Uani 0.347(3) 1 d PGU D 2
C34A C 0.3586(2) 0.6210(2) 0.5229(3) 0.0410(15) Uani 0.347(3) 1 d PGU D 2
H34B H 0.3795 0.6265 0.5009 0.049 Uiso 0.347(3) 1 calc PR D 2
C35A C 0.3405(2) 0.54917(19) 0.5265(4) 0.0372(18) Uani 0.347(3) 1 d PGU D 2
H35B H 0.3473 0.5058 0.5048 0.045 Uiso 0.347(3) 1 calc PR D 2
C36A C 0.3112(2) 0.53907(18) 0.5628(3) 0.0359(18) Uani 0.347(3) 1 d PGU D 2
H36B H 0.2991 0.4891 0.5657 0.043 Uiso 0.347(3) 1 calc PR D 2
C37 C 0.43640(10) 0.58165(14) 0.96326(15) 0.0320(5) Uani 1 1 d U . .
H37A H 0.4628 0.5371 0.9989 0.038 Uiso 1 1 calc R . .
H37B H 0.4164 0.5985 0.9865 0.038 Uiso 1 1 calc R . .
C38 C 0.47552(10) 0.64757(14) 0.97239(15) 0.0291(5) Uani 1 1 d U . .
C39 C 0.47504(10) 0.76627(14) 0.91295(15) 0.0268(4) Uani 1 1 d U . .
C40 C 0.52402(11) 0.80549(16) 0.98756(18) 0.0356(5) Uani 1 1 d U . .
H40A H 0.5387 0.7913 1.0447 0.043 Uiso 1 1 calc R . .
C41 C 0.55138(14) 0.86533(18) 0.9784(2) 0.0487(7) Uani 1 1 d U . .
H41A H 0.5848 0.8921 1.0293 0.058 Uiso 1 1 calc R . .
C42 C 0.53032(16) 0.8862(2) 0.8958(3) 0.0579(8) Uani 1 1 d U . .
H42A H 0.5495 0.9268 0.8898 0.069 Uiso 1 1 calc R . .
C43 C 0.48140(16) 0.8480(2) 0.8217(2) 0.0585(9) Uani 1 1 d U . .
H43A H 0.4666 0.8628 0.7647 0.070 Uiso 1 1 calc R . .
C44 C 0.45386(13) 0.78850(18) 0.83007(19) 0.0426(6) Uani 1 1 d U . .
H44A H 0.4201 0.7625 0.7787 0.051 Uiso 1 1 calc R . .
N1 N 0.21989(8) 0.67187(11) 0.75860(12) 0.0245(4) Uani 1 1 d . . .
N2 N 0.23083(8) 0.78759(11) 0.73230(13) 0.0278(4) Uani 1 1 d . . .
N3 N 0.35509(9) 0.82612(11) 0.88522(13) 0.0275(4) Uani 1 1 d . . .
N4 N 0.31745(8) 0.56737(11) 0.73039(13) 0.0263(4) Uani 1 1 d U D .
N5 N 0.38984(8) 0.55806(11) 0.87047(13) 0.0269(4) Uani 1 1 d U . .
N6 N 0.44405(8) 0.70608(11) 0.91739(12) 0.0245(4) Uani 1 1 d U . .
O1 O 0.31809(9) 0.95099(10) 0.85279(13) 0.0394(4) Uani 1 1 d . . .
O2 O 0.53191(8) 0.63975(11) 1.02773(13) 0.0453(5) Uani 1 1 d U . .
Pd1 Pd 0.350121(7) 0.714795(9) 0.841370(10) 0.02215(6) Uani 1 1 d . . .
C45 C 0.5230(4) 0.5371(6) 1.2630(7) 0.195(7) Uani 0.50 1 d PGU E -1
H45A H 0.5414 0.5503 1.2387 0.234 Uiso 0.50 1 calc PR E -1
C46 C 0.5173(6) 0.4054(7) 1.2194(12) 0.165(8) Uani 0.50 1 d PGU E -1
H46A H 0.5381 0.4260 1.1992 0.247 Uiso 0.50 1 calc PR E -1
H46B H 0.4786 0.3819 1.1693 0.247 Uiso 0.50 1 calc PR E -1
H46C H 0.5431 0.3664 1.2652 0.247 Uiso 0.50 1 calc PR E -1
C47 C 0.4750(6) 0.4432(8) 1.2872(12) 0.141(6) Uani 0.50 1 d PGU E -1
H47A H 0.4687 0.4878 1.3106 0.211 Uiso 0.50 1 calc PR E -1
H47B H 0.5001 0.4049 1.3343 0.211 Uiso 0.50 1 calc PR E -1
H47C H 0.4356 0.4204 1.2383 0.211 Uiso 0.50 1 calc PR E -1
N7 N 0.5056(4) 0.4675(6) 1.2556(8) 0.100(4) Uani 0.25 1 d PGU E -1
O3 O 0.5167(5) 0.5898(7) 1.3017(8) 0.289(9) Uani 0.50 1 d PGU E -1

loop_
_atom_site_aniso_label
_atom_site_aniso_U_11
_atom_site_aniso_U_22
_atom_site_aniso_U_33
_atom_site_aniso_U_23
_atom_site_aniso_U_13
_atom_site_aniso_U_12
C1 0.0182(9) 0.0231(10) 0.0230(10) 0.0042(8) 0.0098(8) 0.0022(8)
C2 0.0158(9) 0.0340(12) 0.0262(11) 0.0032(9) 0.0082(9) 0.0032(8)
C3 0.0196(10) 0.0341(13) 0.0287(11) 0.0072(10) 0.0111(9) 0.0076(9)
C4 0.0231(10) 0.0208(10) 0.0271(11) 0.0018(8) 0.0127(9) -0.0003(8)
C5 0.0232(10) 0.0237(11) 0.0346(12) 0.0064(9) 0.0163(10) 0.0027(8)
C6 0.0312(11) 0.0255(11) 0.0337(12) 0.0101(9) 0.0206(11) 0.0076(9)
C7 0.0381(13) 0.0297(12) 0.0304(12) 0.0029(10) 0.0211(11) 0.0003(10)
C8 0.0543(17) 0.0355(14) 0.0350(14) -0.0006(11) 0.0251(14) -0.0009(13)
C9 0.077(2) 0.0458(17) 0.0404(16) 0.0076(13) 0.0411(17) 0.0140(16)
C10 0.065(2) 0.0535(19) 0.0519(18) 0.0189(15) 0.0461(17) 0.0200(16)
C11 0.0426(14) 0.0398(15) 0.0455(15) 0.0171(12) 0.0315(13) 0.0128(12)
C12 0.0433(16) 0.062(2) 0.063(2) 0.0232(17) 0.0398(16) 0.0078(14)
C13 0.0326(14) 0.0525(18) 0.067(2) 0.0155(16) 0.0301(15) -0.0044(13)
C14 0.0273(12) 0.0354(14) 0.0435(15) 0.0074(11) 0.0172(12) -0.0029(10)
C15 0.0294(11) 0.0216(11) 0.0377(13) 0.0090(10) 0.0184(11) 0.0052(9)
C16 0.0286(11) 0.0239(11) 0.0402(13) 0.0031(9) 0.0248(11) 0.0008(9)
C17 0.0267(11) 0.0309(12) 0.0352(12) -0.0073(10) 0.0201(10) -0.0040(9)
C18 0.0349(13) 0.0336(14) 0.0505(16) -0.0105(12) 0.0258(13) -0.0082(11)
C19 0.0399(15) 0.0511(18) 0.0583(19) -0.0299(16) 0.0293(15) -0.0195(13)
C20 0.0409(16) 0.078(2) 0.0388(16) -0.0247(17) 0.0205(14) -0.0175(16)
C21 0.0470(17) 0.073(2) 0.0293(14) -0.0093(14) 0.0208(13) -0.0146(15)
C22 0.0360(13) 0.0466(16) 0.0310(13) -0.0075(11) 0.0200(12) -0.0113(11)
C23 0.0180(9) 0.0231(10) 0.0243(10) 0.0025(8) 0.0105(8) 0.0003(8)
C24 0.0323(12) 0.0231(11) 0.0402(14) -0.0067(10) 0.0201(11) -0.0023(9)
C25 0.0282(11) 0.0194(11) 0.0432(14) -0.0001(10) 0.0177(11) 0.0014(9)
C26 0.0232(10) 0.0416(14) 0.0221(11) 0.0008(10) 0.0078(9) -0.0069(10)
C27 0.0238(14) 0.0304(17) 0.0191(14) 0.0011(12) 0.0087(12) 0.0010(13)
C28 0.0238(14) 0.0296(18) 0.0281(16) -0.0007(14) 0.0137(13) -0.0012(14)
C29 0.0307(19) 0.030(2) 0.044(2) -0.0056(16) 0.0250(17) -0.0058(16)
C30 0.043(2) 0.041(2) 0.054(2) -0.005(2) 0.035(2) -0.0007(19)
C31 0.039(2) 0.050(2) 0.050(2) -0.0010(19) 0.0321(18) 0.0004(18)
C32 0.0329(18) 0.043(2) 0.0387(19) 0.0041(17) 0.0218(16) -0.0042(16)
C33 0.0267(18) 0.0339(19) 0.0266(17) 0.0018(15) 0.0148(14) -0.0034(16)
C34 0.0370(18) 0.0336(19) 0.0298(17) 0.0075(15) 0.0153(15) -0.0020(15)
C35 0.052(2) 0.027(2) 0.032(2) 0.0065(18) 0.0206(17) 0.0110(18)
C36 0.049(2) 0.035(2) 0.0201(18) 0.0017(15) 0.0182(16) 0.0098(17)
C27A 0.026(2) 0.033(3) 0.026(2) -0.002(2) 0.013(2) -0.001(2)
C28A 0.027(2) 0.036(3) 0.018(2) -0.004(2) 0.010(2) -0.004(2)
C29A 0.051(3) 0.028(3) 0.005(2) 0.002(2) 0.012(2) 0.008(3)
C30A 0.046(3) 0.036(4) 0.018(3) 0.020(3) 0.016(2) 0.023(3)
C31A 0.038(3) 0.037(3) 0.037(3) 0.006(3) 0.025(2) -0.004(3)
C32A 0.036(3) 0.044(3) 0.040(3) 0.005(3) 0.024(3) 0.000(3)
C33A 0.029(3) 0.035(3) 0.043(3) 0.004(3) 0.017(3) 0.003(3)
C34A 0.035(3) 0.044(3) 0.041(3) 0.000(3) 0.024(2) 0.001(3)
C35A 0.025(3) 0.033(3) 0.044(3) 0.000(3) 0.019(2) 0.001(3)
C36A 0.029(3) 0.033(3) 0.040(3) -0.010(3) 0.020(3) -0.006(3)
C37 0.0242(10) 0.0268(11) 0.0243(11) 0.0073(9) 0.0064(9) 0.0030(9)
C38 0.0210(9) 0.0278(11) 0.0243(10) 0.0021(9) 0.0084(9) 0.0019(8)
C39 0.0200(9) 0.0281(11) 0.0281(11) 0.0020(9) 0.0137(9) 0.0023(8)
C40 0.0279(11) 0.0375(13) 0.0378(13) -0.0034(11) 0.0197(11) -0.0057(10)
C41 0.0397(14) 0.0452(16) 0.0614(18) -0.0113(14) 0.0330(14) -0.0169(12)
C42 0.0560(18) 0.0520(18) 0.077(2) 0.0069(16) 0.0479(18) -0.0117(15)
C43 0.0547(18) 0.071(2) 0.0521(18) 0.0177(16) 0.0358(16) -0.0033(16)
C44 0.0330(13) 0.0513(16) 0.0325(13) 0.0062(12) 0.0163(11) -0.0032(11)
N1 0.0176(8) 0.0236(9) 0.0229(9) 0.0026(7) 0.0089(7) 0.0012(7)
N2 0.0211(9) 0.0228(9) 0.0307(10) 0.0083(8) 0.0128(8) 0.0041(7)
N3 0.0249(9) 0.0203(9) 0.0327(10) -0.0006(8) 0.0167(8) -0.0009(7)
N4 0.0215(8) 0.0253(9) 0.0256(9) -0.0015(7) 0.0123(8) -0.0025(7)
N5 0.0202(8) 0.0210(9) 0.0270(9) 0.0034(7) 0.0097(8) 0.0021(7)
N6 0.0151(8) 0.0254(9) 0.0213(8) 0.0015(7) 0.0066(7) 0.0006(7)
O1 0.0488(11) 0.0204(8) 0.0496(11) 0.0028(8) 0.0323(10) 0.0029(8)
O2 0.0185(8) 0.0382(10) 0.0428(11) 0.0110(9) 0.0038(8) 0.0042(7)
Pd1 0.01549(8) 0.01857(9) 0.02205(9) 0.00216(6) 0.00758(7) 0.00160(6)
C45 0.100(8) 0.249(14) 0.168(9) 0.007(12) 0.056(8) 0.091(9)
C46 0.057(8) 0.219(17) 0.123(11) 0.035(12) 0.016(7) -0.012(10)
C47 0.064(6) 0.234(16) 0.124(10) 0.066(11) 0.061(7) 0.050(9)
N7 0.048(6) 0.181(13) 0.102(7) 0.030(11) 0.063(5) 0.044(9)
O3 0.167(11) 0.336(17) 0.251(14) -0.092(12) 0.085(11) 0.084(11)

loop_
_atom_type_symbol
_atom_type_description
_atom_type_scat_dispersion_real
_atom_type_scat_dispersion_imag
_atom_type_scat_source
C C 0.0033 0.0016 'International Tables Vol C Tables 4.2.6.8 and 6.1.1.4'
H H 0.0000 0.0000 'International Tables Vol C Tables 4.2.6.8 and 6.1.1.4'
N N 0.0061 0.0033 'International Tables Vol C Tables 4.2.6.8 and 6.1.1.4'
O O 0.0106 0.0060 'International Tables Vol C Tables 4.2.6.8 and 6.1.1.4'
Pd Pd -0.9988 1.0072 'International Tables Vol C Tables 4.2.6.8 and 6.1.1.4'

loop_
_geom_angle_atom_site_label_1
_geom_angle_atom_site_label_2
_geom_angle_atom_site_label_3
_geom_angle
N1 C1 N2 105.56(18)
N1 C1 Pd1 133.51(16)
N2 C1 Pd1 120.89(16)
C3 C2 N1 107.2(2)
C2 C3 N2 106.5(2)
N1 C4 C5 111.78(19)
C14 C5 C6 119.8(2)
C14 C5 C4 119.4(2)
C6 C5 C4 120.9(2)
C7 C6 C11 118.0(2)
C7 C6 C5 123.0(2)
C11 C6 C5 119.0(2)
C8 C7 C6 121.4(3)
C7 C8 C9 120.0(3)
C10 C9 C8 120.1(3)
C9 C10 C11 121.4(3)
C10 C11 C12 121.9(3)
C10 C11 C6 119.0(3)
C12 C11 C6 119.1(3)
C13 C12 C11 121.0(3)
C12 C13 C14 120.7(3)
C5 C14 C13 120.4(3)
N2 C15 C16 113.97(19)
O1 C16 N3 127.3(2)
O1 C16 C15 116.3(2)
N3 C16 C15 116.4(2)
C22 C17 C18 118.4(2)
C22 C17 N3 117.5(2)
C18 C17 N3 124.0(2)
C19 C18 C17 119.8(3)
C20 C19 C18 121.4(3)
C19 C20 C21 119.2(3)
C20 C21 C22 120.0(3)
C17 C22 C21 121.2(3)
N5 C23 N4 105.20(19)
N5 C23 Pd1 117.87(16)
N4 C23 Pd1 136.90(16)
C25 C24 N4 107.5(2)
C24 C25 N5 106.1(2)
N4 C26 C27 114.19(19)
N4 C26 C27A 106.3(2)
C36 C27 C28 120.3
C36 C27 C26 120.21(15)
C28 C27 C26 119.15(15)
C29 C28 C33 118.7
C29 C28 C27 122.8
C33 C28 C27 118.5
C30 C29 C28 120.5
C29 C30 C31 120.3
C32 C31 C30 120.4
C31 C32 C33 121.1
C34 C33 C32 121.3
C34 C33 C28 119.7
C32 C33 C28 119.0
C35 C34 C33 121.1
C34 C35 C36 120.4
C27 C36 C35 119.9
C36A C27A C28A 120.3
C36A C27A C26 124.9(2)
C28A C27A C26 114.8(2)
C29A C28A C33A 118.7
C29A C28A C27A 122.8
C33A C28A C27A 118.5
C30A C29A C28A 120.5
C29A C30A C31A 120.3
C32A C31A C30A 120.4
C31A C32A C33A 121.1
C34A C33A C32A 121.3
C34A C33A C28A 119.7
C32A C33A C28A 118.9
C35A C34A C33A 121.0
C34A C35A C36A 120.4
C27A C36A C35A 119.9
N5 C37 C38 111.1(2)
O2 C38 N6 127.8(2)
O2 C38 C37 117.6(2)
N6 C38 C37 114.57(19)
C44 C39 C40 119.2(2)
C44 C39 N6 118.0(2)
C40 C39 N6 122.8(2)
C41 C40 C39 119.9(3)
C42 C41 C40 120.3(3)
C41 C42 C43 119.9(3)
C44 C43 C42 120.3(3)
C43 C44 C39 120.5(3)
C1 N1 C2 110.19(18)
C1 N1 C4 126.42(18)
C2 N1 C4 123.39(18)
C1 N2 C3 110.47(19)
C1 N2 C15 123.23(18)
C3 N2 C15 126.18(19)
C16 N3 C17 119.5(2)
C16 N3 Pd1 123.83(17)
C17 N3 Pd1 116.64(15)
C23 N4 C24 110.04(19)
C23 N4 C26 125.8(2)
C24 N4 C26 124.0(2)
C23 N5 C25 111.2(2)
C23 N5 C37 122.26(19)
C25 N5 C37 126.4(2)
C38 N6 C39 119.59(19)
C38 N6 Pd1 121.70(15)
C39 N6 Pd1 118.64(14)
C1 Pd1 C23 95.50(9)
C1 Pd1 N6 177.70(8)
C23 Pd1 N6 84.50(8)
C1 Pd1 N3 86.45(8)
C23 Pd1 N3 177.01(9)
N6 Pd1 N3 93.46(7)
O3 C45 N7 123.2
C45 N7 C47 122.1
C45 N7 C46 124.0
C47 N7 C46 113.9

loop_
_geom_bond_atom_site_label_1
_geom_bond_atom_site_label_2
_geom_bond_distance
C1 N1 1.347(3)
C1 N2 1.352(3)
C1 Pd1 1.972(2)
C2 C3 1.344(3)
C2 N1 1.387(3)
C3 N2 1.386(3)
C4 N1 1.478(3)
C4 C5 1.500(3)
C5 C14 1.376(3)
C5 C6 1.427(4)
C6 C7 1.411(4)
C6 C11 1.427(3)
C7 C8 1.371(4)
C8 C9 1.411(4)
C9 C10 1.354(5)
C10 C11 1.412(4)
C11 C12 1.412(4)
C12 C13 1.348(5)
C13 C14 1.420(4)
C15 N2 1.467(3)
C15 C16 1.528(4)
C16 O1 1.245(3)
C16 N3 1.337(3)
C17 C22 1.388(4)
C17 C18 1.393(3)
C17 N3 1.425(3)
C18 C19 1.389(4)
C19 C20 1.376(5)
C20 C21 1.376(5)
C21 C22 1.393(4)
C23 N5 1.346(3)
C23 N4 1.348(3)
C23 Pd1 1.972(2)
C24 C25 1.342(4)
C24 N4 1.383(3)
C25 N5 1.380(3)
C26 N4 1.474(3)
C26 C27 1.519(3)
C26 C27A 1.649(4)
C27 C36 1.3820
C27 C28 1.4367
C28 C29 1.4057
C28 C33 1.4356
C29 C30 1.3778
C30 C31 1.4075
C31 C32 1.3587
C32 C33 1.4037
C33 C34 1.4001
C34 C35 1.3726
C35 C36 1.4321
C27A C36A 1.3823
C27A C28A 1.4368
C28A C29A 1.4054
C28A C33A 1.4358
C29A C30A 1.3782
C30A C31A 1.4072
C31A C32A 1.3588
C32A C33A 1.4038
C33A C34A 1.3999
C34A C35A 1.3726
C35A C36A 1.4318
C37 N5 1.467(3)
C37 C38 1.533(3)
C38 O2 1.246(3)
C38 N6 1.327(3)
C39 C44 1.387(4)
C39 C40 1.391(3)
C39 N6 1.414(3)
C40 C41 1.386(4)
C41 C42 1.376(5)
C42 C43 1.377(5)
C43 C44 1.377(4)
N3 Pd1 2.0851(19)
N6 Pd1 2.0818(17)
C45 O3 1.2788
C45 N7 1.2802
C46 N7 1.4504
C47 N7 1.4371
